data_4124512
loop_
_publ_author_name
'Petkov, V.'
'Trikalitis, P.N.'
'Bozin, E.S.'
'Kanatzidis, M.G.'
'Billinge, S.J.L.'
'Vogt, T.'

_publ_section_title
;
 Structure of V2 O5 * n(H2 O) xerogel solved by the atomic pair
 distribution function technique
;
_journal_name_full 'Journal of the American Chemical Society'
_journal_page_first 10157
_journal_page_last 10162
_journal_volume 124
_journal_year 2002
_chemical_formula_sum 'H2 O6 V2'
_chemical_name_systematic 'V2 O5 (H2 O)'
_space_group_IT_number 12
_symmetry_space_group_name_Hall '-C 2y'
_symmetry_space_group_name_H-M 'C 1 2/m 1'
_cell_angle_alpha 90
_cell_angle_beta 88.65
_cell_angle_gamma 90
_cell_formula_units_Z 4
_cell_length_a 11.722
_cell_length_b 3.57
_cell_length_c 11.52
_cell_volume 481.950
_citation_journal_id_ASTM JACSAT
_cod_data_source_file Petkov_JACSAT_2002_323.cif
_cod_data_source_block H2O6V2
_cod_original_cell_volume 481.9499
_cod_database_code 4124512

loop_
_symmetry_equiv_pos_as_xyz
x,y,z
-x,y,-z
-x,-y,-z
x,-y,z
x+1/2,y+1/2,z
-x+1/2,y+1/2,-z
-x+1/2,-y+1/2,-z
x+1/2,-y+1/2,z

loop_
_atom_site_label
_atom_site_type_symbol
_atom_site_fract_x
_atom_site_fract_y
_atom_site_fract_z
_atom_site_occupancy
_atom_site_U_iso_or_equiv
O1 O-2 0.3955 0 0.1035 1 0.0
V1 V+5 0.9317 0 0.1303 1 0.0
O5 O-2 0.2018 0 0.2669 1 0.0
O6 O-2 0.6065 0 0.5085 1 0.0
V2 V+5 0.2227 0 0.1332 1 0.0
O4 O-2 0.9046 0 0.267 1 0.0
O2 O-2 0.07521 0 0.095 1 0.0
O3 O-2 0.7537 0 0.0658 1 0.0
